data_2223626
loop_
_publ_author_name
'Am\'ezquita-Valencia, Manuel'
'Hern\'andez-Ortega, Sim\'on'
'Su\'arez-Ortiz, G. Alejandra'
'Toscano, Rub\'en Alfredo'
'Cabrera, Armando'

_publ_section_title
;
 (<i>Z</i>)-Ethyl 3-(2,4,6-trimethylanilino)but-2-enoate
;
_journal_coeditor_code BT5072
_journal_issue 11
_journal_name_full 'Acta Crystallographica Section E'
_journal_page_first o2728
_journal_paper_doi 10.1107/S160053680903949X
_journal_volume 65
_journal_year 2009
_chemical_formula_iupac 'C15 H21 N O2'
_chemical_formula_moiety 'C15 H21 N O2'
_chemical_formula_sum 'C15 H21 N O2'
_chemical_formula_weight 247.33
_chemical_melting_point 338.2
_chemical_name_systematic
;
(<i>Z</i>)-Ethyl 3-(2,4,6-trimethylanilino)but-2-enoate
;
_space_group_IT_number 14
_symmetry_cell_setting monoclinic
_symmetry_space_group_name_Hall '-P 2ybc'
_symmetry_space_group_name_H-M 'P 1 21/c 1'
_atom_sites_solution_hydrogens geom
_atom_sites_solution_primary direct
_atom_sites_solution_secondary difmap
_audit_creation_method SHELXL-97
_cell_angle_alpha 90.00
_cell_angle_beta 93.976(2)
_cell_angle_gamma 90.00
_cell_formula_units_Z 4
_cell_length_a 8.5647(8)
_cell_length_b 20.6131(19)
_cell_length_c 8.2404(8)
_cell_measurement_reflns_used 5426
_cell_measurement_temperature 298(2)
_cell_measurement_theta_max 25.30
_cell_measurement_theta_min 2.58
_cell_volume 1451.3(2)
_computing_cell_refinement 'SAINT (Bruker, 1999)'
_computing_data_collection 'SMART (Bruker, 1999)'
_computing_data_reduction 'SAINT (Bruker, 1999)'
_computing_molecular_graphics 'SHELXTL (Sheldrick, 2008)'
_computing_publication_material 'SHELXTL (Sheldrick, 2008)'
_computing_structure_refinement 'SHELXTL (Sheldrick, 2008)'
_computing_structure_solution 'SHELXTL (Sheldrick, 2008)'
_diffrn_ambient_temperature 298(2)
_diffrn_detector_area_resol_mean 0.661
_diffrn_measured_fraction_theta_full 0.994
_diffrn_measured_fraction_theta_max 0.994
_diffrn_measurement_device_type 'Bruker SMART APEX CCD'
_diffrn_measurement_method \w
_diffrn_radiation_monochromator graphite
_diffrn_radiation_source 'fine-focus sealed tube'
_diffrn_radiation_type MoK\a
_diffrn_radiation_wavelength 0.71073
_diffrn_reflns_av_R_equivalents 0.0277
_diffrn_reflns_av_sigmaI/netI 0.0202
_diffrn_reflns_limit_h_max 10
_diffrn_reflns_limit_h_min -10
_diffrn_reflns_limit_k_max 24
_diffrn_reflns_limit_k_min -24
_diffrn_reflns_limit_l_max 9
_diffrn_reflns_limit_l_min -9
_diffrn_reflns_number 11717
_diffrn_reflns_theta_full 25.35
_diffrn_reflns_theta_max 25.35
_diffrn_reflns_theta_min 1.98
_diffrn_standards_decay_% 0
_exptl_absorpt_coefficient_mu 0.074
_exptl_absorpt_correction_T_max 0.9886
_exptl_absorpt_correction_T_min 0.9696
_exptl_absorpt_correction_type multi-scan
_exptl_absorpt_process_details '(SADABS; Bruker, 1999)'
_exptl_crystal_colour colorless
_exptl_crystal_density_diffrn 1.132
_exptl_crystal_density_method 'not measured'
_exptl_crystal_description plates
_exptl_crystal_F_000 536
_exptl_crystal_size_max 0.484
_exptl_crystal_size_mid 0.370
_exptl_crystal_size_min 0.146
_refine_diff_density_max 0.191
_refine_diff_density_min -0.209
_refine_ls_extinction_method none
_refine_ls_goodness_of_fit_ref 1.054
_refine_ls_hydrogen_treatment mixed
_refine_ls_matrix_type full
_refine_ls_number_parameters 166
_refine_ls_number_reflns 2634
_refine_ls_number_restraints 0
_refine_ls_restrained_S_all 1.054
_refine_ls_R_factor_all 0.0582
_refine_ls_R_factor_gt 0.0494
_refine_ls_shift/su_max 0.000
_refine_ls_shift/su_mean 0.000
_refine_ls_structure_factor_coef Fsqd
_refine_ls_weighting_details 'calc w=1/[\s^2^(Fo^2^)+(0.0824P)^2^+0.188P] where P=(Fo^2^+2Fc^2^)/3'
_refine_ls_weighting_scheme calc
_refine_ls_wR_factor_gt 0.1358
_refine_ls_wR_factor_ref 0.1450
_reflns_number_gt 2160
_reflns_number_total 2634
_reflns_threshold_expression I>2\s(I)
_cod_data_source_file bt5072.cif
_cod_data_source_block I
_cod_depositor_comments
;
The following automatic conversions were performed:
'_symmetry_cell_setting' value 'Monoclinic' changed to 'monoclinic'
according to '/home/saulius/struct/CIF-dictionaries/cif_core.dic'
dictionary named 'cif_core.dic' version 2.4.1 from 2010-06-29.

Automatic conversion script
Id: cif_fix_enum 1527 2010-12-29 10:47:43Z saulius 

The following automatic conversions were performed:

'_symmetry_cell_setting' value 'Monoclinic' changed to 'monoclinic'
according to /home/saulius/struct/CIF-dictionaries/cif_core.dic
dictionary named 'cif_core.dic' version 2.4.1 from 2010-06-29.

Automatic conversion script
Id: cif_fix_values 1715 2011-07-08 13:25:40Z adriana 
;
_cod_original_sg_symbol_H-M 'P 21/c'
_cod_database_code 2223626
_cod_database_fobs_code 2223626

loop_
_symmetry_equiv_pos_as_xyz
'x, y, z'
'-x, y+1/2, -z+1/2'
'-x, -y, -z'
'x, -y-1/2, z-1/2'

loop_
_atom_site_type_symbol
_atom_site_label
_atom_site_fract_x
_atom_site_fract_y
_atom_site_fract_z
_atom_site_U_iso_or_equiv
_atom_site_adp_type
_atom_site_calc_flag
_atom_site_refinement_flags
_atom_site_occupancy
_atom_site_disorder_assembly
_atom_site_disorder_group
O O1 0.34094(14) 0.02629(6) 0.57044(15) 0.0678(4) Uani d . 1 . .
O O2 0.12297(13) 0.06508(5) 0.67115(14) 0.0634(3) Uani d . 1 . .
N N1 0.48468(17) 0.11091(7) 0.36990(19) 0.0608(4) Uani d . 1 . .
H H1 0.475(2) 0.0741(10) 0.407(2) 0.073 Uiso d . 1 . .
C C1 0.25234(18) 0.07166(8) 0.58833(18) 0.0531(4) Uani d . 1 . .
C C2 0.26799(18) 0.13592(8) 0.5250(2) 0.0572(4) Uani d . 1 . .
H H2 0.1988 0.1676 0.5560 0.069 Uiso calc R 1 . .
C C3 0.37828(18) 0.15303(8) 0.4223(2) 0.0559(4) Uani d . 1 . .
C C4 0.3850(2) 0.22125(9) 0.3585(3) 0.0767(6) Uani d . 1 . .
H H4A 0.4923 0.2344 0.3555 0.115 Uiso calc R 1 . .
H H4B 0.3321 0.2499 0.4285 0.115 Uiso calc R 1 . .
H H4C 0.3349 0.2230 0.2507 0.115 Uiso calc R 1 . .
C C5 0.0901(2) 0.00058(9) 0.7287(3) 0.0746(5) Uani d . 1 . .
H H5A 0.1642 -0.0108 0.8185 0.089 Uiso calc R 1 . .
H H5B 0.0998 -0.0307 0.6421 0.089 Uiso calc R 1 . .
C C6 -0.0711(2) -0.00040(10) 0.7828(2) 0.0733(5) Uani d . 1 . .
H H6A -0.0964 -0.0435 0.8164 0.110 Uiso calc R 1 . .
H H6B -0.1433 0.0128 0.6946 0.110 Uiso calc R 1 . .
H H6C -0.0782 0.0289 0.8725 0.110 Uiso calc R 1 . .
C C7 0.60799(18) 0.12825(7) 0.27088(19) 0.0520(4) Uani d . 1 . .
C C8 0.58802(19) 0.12037(8) 0.1023(2) 0.0568(4) Uani d . 1 . .
C C9 0.7112(2) 0.13715(8) 0.0097(2) 0.0603(4) Uani d . 1 . .
H H9 0.6984 0.1328 -0.1027 0.072 Uiso calc R 1 . .
C C10 0.85176(19) 0.16000(8) 0.0787(2) 0.0568(4) Uani d . 1 . .
C C11 0.86788(19) 0.16666(8) 0.2457(2) 0.0577(4) Uani d . 1 . .
H H11 0.9623 0.1819 0.2938 0.069 Uiso calc R 1 . .
C C12 0.74836(19) 0.15143(7) 0.34424(19) 0.0549(4) Uani d . 1 . .
C C13 0.4379(2) 0.09401(11) 0.0225(3) 0.0857(6) Uani d . 1 . .
H H13A 0.4511 0.0857 -0.0903 0.129 Uiso calc R 1 . .
H H13B 0.3556 0.1251 0.0319 0.129 Uiso calc R 1 . .
H H13C 0.4112 0.0544 0.0752 0.129 Uiso calc R 1 . .
C C14 0.9846(2) 0.17663(10) -0.0250(3) 0.0794(6) Uani d . 1 . .
H H14A 1.0610 0.2021 0.0375 0.119 Uiso calc R 1 . .
H H14B 0.9449 0.2010 -0.1182 0.119 Uiso calc R 1 . .
H H14C 1.0322 0.1374 -0.0603 0.119 Uiso calc R 1 . .
C C15 0.7719(3) 0.15816(11) 0.5262(2) 0.0779(6) Uani d . 1 . .
H H15A 0.8812 0.1640 0.5567 0.117 Uiso calc R 1 . .
H H15B 0.7350 0.1197 0.5771 0.117 Uiso calc R 1 . .
H H15C 0.7146 0.1951 0.5608 0.117 Uiso calc R 1 . .

loop_
_atom_site_aniso_label
_atom_site_aniso_U_11
_atom_site_aniso_U_22
_atom_site_aniso_U_33
_atom_site_aniso_U_12
_atom_site_aniso_U_13
_atom_site_aniso_U_23
O1 0.0634(7) 0.0594(7) 0.0838(8) 0.0124(6) 0.0279(6) 0.0107(6)
O2 0.0624(7) 0.0567(7) 0.0746(7) 0.0074(5) 0.0297(6) 0.0078(5)
N1 0.0599(8) 0.0490(8) 0.0766(9) 0.0057(6) 0.0279(7) 0.0094(6)
C1 0.0497(8) 0.0573(9) 0.0535(8) 0.0036(7) 0.0120(7) -0.0022(6)
C2 0.0530(9) 0.0534(9) 0.0672(10) 0.0071(7) 0.0176(7) -0.0019(7)
C3 0.0543(9) 0.0506(8) 0.0639(9) 0.0035(7) 0.0119(7) 0.0002(7)
C4 0.0776(12) 0.0550(10) 0.1014(14) 0.0119(9) 0.0333(11) 0.0115(9)
C5 0.0786(12) 0.0627(11) 0.0861(12) 0.0072(9) 0.0319(10) 0.0177(9)
C6 0.0698(12) 0.0707(11) 0.0814(12) -0.0063(9) 0.0192(9) 0.0079(9)
C7 0.0514(9) 0.0451(8) 0.0610(9) 0.0051(6) 0.0156(7) 0.0047(6)
C8 0.0527(9) 0.0570(9) 0.0610(9) 0.0046(7) 0.0056(7) -0.0013(7)
C9 0.0667(10) 0.0639(10) 0.0510(8) 0.0071(8) 0.0102(7) 0.0015(7)
C10 0.0594(10) 0.0492(8) 0.0636(9) 0.0036(7) 0.0186(7) 0.0058(7)
C11 0.0534(9) 0.0518(9) 0.0683(10) -0.0035(7) 0.0079(7) 0.0008(7)
C12 0.0610(10) 0.0492(8) 0.0552(9) 0.0056(7) 0.0081(7) 0.0026(6)
C13 0.0639(12) 0.1009(16) 0.0914(14) -0.0044(10) -0.0012(10) -0.0153(12)
C14 0.0781(13) 0.0738(12) 0.0907(14) -0.0036(10) 0.0375(11) 0.0090(10)
C15 0.0872(14) 0.0882(14) 0.0583(10) 0.0039(11) 0.0061(9) -0.0009(9)

loop_
_atom_type_symbol
_atom_type_description
_atom_type_scat_dispersion_real
_atom_type_scat_dispersion_imag
_atom_type_scat_source
C C 0.0033 0.0016 'International Tables Vol C Tables 4.2.6.8 and 6.1.1.4'
H H 0.0000 0.0000 'International Tables Vol C Tables 4.2.6.8 and 6.1.1.4'
N N 0.0061 0.0033 'International Tables Vol C Tables 4.2.6.8 and 6.1.1.4'
O O 0.0106 0.0060 'International Tables Vol C Tables 4.2.6.8 and 6.1.1.4'

loop_
_geom_angle_atom_site_label_1
_geom_angle_atom_site_label_2
_geom_angle_atom_site_label_3
_geom_angle_site_symmetry_1
_geom_angle_site_symmetry_3
_geom_angle
_geom_angle_publ_flag
C1 O2 C5 . . 116.36(12) ?
C3 N1 C7 . . 124.42(14) ?
C3 N1 H1 . . 112.7(13) ?
C7 N1 H1 . . 122.8(13) ?
O1 C1 O2 . . 121.62(14) .
O1 C1 C2 . . 126.15(14) .
O2 C1 C2 . . 112.22(13) ?
C3 C2 C1 . . 123.61(14) .
C3 C2 H2 . . 118.2 ?
C1 C2 H2 . . 118.2 ?
N1 C3 C2 . . 123.10(15) .
N1 C3 C4 . . 116.49(15) .
C2 C3 C4 . . 120.40(14) .
C3 C4 H4A . . 109.5 ?
C3 C4 H4B . . 109.5 ?
H4A C4 H4B . . 109.5 ?
C3 C4 H4C . . 109.5 ?
H4A C4 H4C . . 109.5 ?
H4B C4 H4C . . 109.5 ?
O2 C5 C6 . . 108.55(15) ?
O2 C5 H5A . . 110.0 ?
C6 C5 H5A . . 110.0 ?
O2 C5 H5B . . 110.0 ?
C6 C5 H5B . . 110.0 ?
H5A C5 H5B . . 108.4 ?
C5 C6 H6A . . 109.5 ?
C5 C6 H6B . . 109.5 ?
H6A C6 H6B . . 109.5 ?
C5 C6 H6C . . 109.5 ?
H6A C6 H6C . . 109.5 ?
H6B C6 H6C . . 109.5 ?
C12 C7 C8 . . 120.94(14) ?
C12 C7 N1 . . 119.32(14) ?
C8 C7 N1 . . 119.73(14) ?
C9 C8 C7 . . 118.18(15) ?
C9 C8 C13 . . 120.59(16) ?
C7 C8 C13 . . 121.23(16) ?
C10 C9 C8 . . 122.28(15) ?
C10 C9 H9 . . 118.9 ?
C8 C9 H9 . . 118.9 ?
C9 C10 C11 . . 117.98(15) ?
C9 C10 C14 . . 121.04(16) ?
C11 C10 C14 . . 120.98(17) ?
C10 C11 C12 . . 122.32(15) ?
C10 C11 H11 . . 118.8 ?
C12 C11 H11 . . 118.8 ?
C11 C12 C7 . . 118.29(15) ?
C11 C12 C15 . . 120.61(16) ?
C7 C12 C15 . . 121.08(15) ?
C8 C13 H13A . . 109.5 ?
C8 C13 H13B . . 109.5 ?
H13A C13 H13B . . 109.5 ?
C8 C13 H13C . . 109.5 ?
H13A C13 H13C . . 109.5 ?
H13B C13 H13C . . 109.5 ?
C10 C14 H14A . . 109.5 ?
C10 C14 H14B . . 109.5 ?
H14A C14 H14B . . 109.5 ?
C10 C14 H14C . . 109.5 ?
H14A C14 H14C . . 109.5 ?
H14B C14 H14C . . 109.5 ?
C12 C15 H15A . . 109.5 ?
C12 C15 H15B . . 109.5 ?
H15A C15 H15B . . 109.5 ?
C12 C15 H15C . . 109.5 ?
H15A C15 H15C . . 109.5 ?
H15B C15 H15C . . 109.5 ?

loop_
_geom_bond_atom_site_label_1
_geom_bond_atom_site_label_2
_geom_bond_site_symmetry_2
_geom_bond_distance
_geom_bond_publ_flag
O1 C1 . 1.2196(18) .
O2 C1 . 1.3479(18) .
O2 C5 . 1.446(2) ?
N1 C3 . 1.351(2) .
N1 C7 . 1.4243(19) ?
N1 H1 . 0.82(2) ?
C1 C2 . 1.433(2) .
C2 C3 . 1.358(2) .
C2 H2 . 0.9300 ?
C3 C4 . 1.504(2) .
C4 H4A . 0.9600 ?
C4 H4B . 0.9600 ?
C4 H4C . 0.9600 ?
C5 C6 . 1.481(3) ?
C5 H5A . 0.9700 ?
C5 H5B . 0.9700 ?
C6 H6A . 0.9600 ?
C6 H6B . 0.9600 ?
C6 H6C . 0.9600 ?
C7 C12 . 1.392(2) ?
C7 C8 . 1.397(2) ?
C8 C9 . 1.388(2) ?
C8 C13 . 1.505(3) ?
C9 C10 . 1.378(2) ?
C9 H9 . 0.9300 ?
C10 C11 . 1.380(2) ?
C10 C14 . 1.509(2) ?
C11 C12 . 1.386(2) ?
C11 H11 . 0.9300 ?
C12 C15 . 1.506(2) ?
C13 H13A . 0.9600 ?
C13 H13B . 0.9600 ?
C13 H13C . 0.9600 ?
C14 H14A . 0.9600 ?
C14 H14B . 0.9600 ?
C14 H14C . 0.9600 ?
C15 H15A . 0.9600 ?
C15 H15B . 0.9600 ?
C15 H15C . 0.9600 ?

loop_
_geom_hbond_atom_site_label_D
_geom_hbond_atom_site_label_H
_geom_hbond_atom_site_label_A
_geom_hbond_site_symmetry_A
_geom_hbond_distance_DH
_geom_hbond_distance_HA
_geom_hbond_distance_DA
_geom_hbond_angle_DHA
N1 H1 O1 . 0.82(2) 2.08(2) 2.7516(18) 138.7(17)
N1 H1 O1 3_656 0.82(2) 2.60(2) 3.2201(18) 133.1(16)

loop_
_geom_torsion_atom_site_label_1
_geom_torsion_atom_site_label_2
_geom_torsion_atom_site_label_3
_geom_torsion_atom_site_label_4
_geom_torsion_site_symmetry_1
_geom_torsion_site_symmetry_2
_geom_torsion_site_symmetry_3
_geom_torsion_site_symmetry_4
_geom_torsion
_geom_torsion_publ_flag
C5 O2 C1 O1 . . . . -3.7(2) ?
C5 O2 C1 C2 . . . . 175.22(15) ?
O1 C1 C2 C3 . . . . 6.4(3) ?
O2 C1 C2 C3 . . . . -172.41(15) ?
C7 N1 C3 C2 . . . . -175.71(16) ?
C7 N1 C3 C4 . . . . 5.4(3) ?
C1 C2 C3 N1 . . . . -0.1(3) ?
C1 C2 C3 C4 . . . . 178.75(17) ?
C1 O2 C5 C6 . . . . -167.50(15) ?
C3 N1 C7 C12 . . . . 85.6(2) ?
C3 N1 C7 C8 . . . . -95.9(2) ?
C12 C7 C8 C9 . . . . -0.9(2) ?
N1 C7 C8 C9 . . . . -179.37(13) ?
C12 C7 C8 C13 . . . . 178.68(16) ?
N1 C7 C8 C13 . . . . 0.2(2) ?
C7 C8 C9 C10 . . . . 1.2(2) ?
C13 C8 C9 C10 . . . . -178.42(17) ?
C8 C9 C10 C11 . . . . -0.6(2) ?
C8 C9 C10 C14 . . . . 178.82(16) ?
C9 C10 C11 C12 . . . . -0.2(2) ?
C14 C10 C11 C12 . . . . -179.62(15) ?
C10 C11 C12 C7 . . . . 0.4(2) ?
C10 C11 C12 C15 . . . . 178.79(16) ?
C8 C7 C12 C11 . . . . 0.1(2) ?
N1 C7 C12 C11 . . . . 178.62(13) ?
C8 C7 C12 C15 . . . . -178.23(15) ?
N1 C7 C12 C15 . . . . 0.2(2) ?

loop_
_cod_related_entry_id
_cod_related_entry_database
_cod_related_entry_code
1 ChemSpider 30655906
